data_7220792
loop_
_publ_author_name
'Nemeth, Karoly'
'Unni, Aditya Krishnan'
'Kalnmals, Christopher'
'Segre, Carlo U.'
'Kaduk, James A.'
'Bloom, Ira'
'Maroni, Victor'

_publ_section_title
;
 The Synthesis of Ternary Acetylides with Tellurium: LiTeC2 and Na2TeC2
;
_journal_name_full 'RSC Adv.'
_journal_paper_doi 10.1039/C5RA08983B
_journal_year 2015
_chemical_formula_sum 'C2 Li2 Te'
_chemical_formula_weight 165.50
_chemical_name_systematic ' ?'
_chemical_properties_physical
'Air-sensitive, Moisture-sensitive, Hygroscopic, Heat-sensitive, Oxygen-sensitive, Pyrophoric'
_space_group_IT_number 164
_symmetry_cell_setting trigonal
_symmetry_space_group_name_Hall '-P 3 2"'
_symmetry_space_group_name_H-M 'P -3 m 1'
_audit_creation_date 2015-05-07T08:12
_audit_creation_method 'from EXP file using GSAS2CIF'
_audit_update_record
;
2015-05-13 deposited with the CCDC.
2015-06-17 downloaded from the CCDC.
;
_cell_angle_alpha 90.0
_cell_angle_beta 90.0
_cell_angle_gamma 120.0
_cell_formula_units_Z 1
_cell_length_a 6.2979(18)
_cell_length_b 6.2979
_cell_length_c 4.4984(10)
_cell_volume 154.52(6)
_computing_structure_refinement GSAS
_diffrn_radiation_polarisn_ratio 0.5
_diffrn_radiation_probe x-ray
_exptl_absorpt_correction_T_max 1.00000
_exptl_absorpt_correction_T_min 1.00000
_exptl_absorpt_process_details
;   GSAS Absorption/surface roughness correction: function number 0
 No correction is applied.
;
_pd_block_id 2015-05-07T08:12|JULY13|James_A._Kaduk|D2
_pd_calc_method 'Rietveld Refinement'
_pd_instr_location ' ?'
_pd_meas_2theta_range_inc 0.02021
_pd_meas_2theta_range_max 100.0036
_pd_meas_2theta_range_min 4.9978
_pd_meas_number_of_points 4701
_pd_phase_name 'Li2 Te C2'
_pd_proc_2theta_range_inc 0.02021
_pd_proc_2theta_range_max 99.9136
_pd_proc_2theta_range_min 4.9078
_pd_proc_info_datetime 2015-05-07T08:12:06
_pd_proc_info_excluded_regions ' ?'
_pd_proc_ls_background_function
;   GSAS Background function number 1 with  3 terms.
 Shifted Chebyshev function of 1st kind
      1:    1178.03     2:   -1306.96     3:    445.797    
;
_pd_proc_ls_peak_cutoff 0.01000
_pd_proc_ls_profile_function
;
 CW Profile function number 2 with  18 terms
 Profile coefficients for Simpson's rule integration of pseudovoigt function
 C.J. Howard (1982). J. Appl. Cryst.,15,615-620.
 P. Thompson, D.E. Cox & J.B. Hastings (1987). J. Appl. Cryst.,20,79-83.
 Peak tails are ignored  where the intensity is below 0.0100 times the peak
   Aniso. broadening axis   0.0   0.0   1.0
;
_pd_proc_ls_prof_R_factor 0.0426
_pd_proc_ls_prof_wR_expected 0.0283
_pd_proc_ls_prof_wR_factor 0.0627
_pd_proc_number_of_points 4701
_pd_spec_mounting ' ?'
_refine_ls_goodness_of_fit_all 2.24
_refine_ls_matrix_type full
_refine_ls_number_parameters 24
_refine_ls_number_restraints 1
_refine_ls_R_Fsqd_factor 0.79340
_refine_ls_shift/su_max 0.07
_refine_ls_shift/su_mean 0.01
_reflns_d_resolution_high 1.009
_reflns_d_resolution_low 5.454
_reflns_limit_h_max 5
_reflns_limit_h_min 0
_reflns_limit_k_max 3
_reflns_limit_k_min 0
_reflns_limit_l_max 4
_reflns_limit_l_min -4
_reflns_number_total 150
_cod_data_source_file c5ra08983b8.cif
_cod_data_source_block JULY13_publ
_cod_depositor_comments
;
The following automatic conversions were performed:

'_geom_bond_publ_flag' value 'N' changed to 'n' according to
/usr/data/users/saulius/crontab/automatic-downloads/rss-feeds/RSC/lib/dictionaries/cif_core.dic
dictionary named 'cif_core.dic' version 2.4.2 from 2011-04-26 (7
times).

'_geom_angle_publ_flag' value 'N' changed to 'n' according to
/usr/data/users/saulius/crontab/automatic-downloads/rss-feeds/RSC/lib/dictionaries/cif_core.dic
dictionary named 'cif_core.dic' version 2.4.2 from 2011-04-26 (2
times).

Automatic conversion script
Id: cif_fix_values 3271 2015-04-21 07:52:19Z andrius 
;
_cod_original_cell_volume 154.52(9)
_cod_database_code 7220792
_gsas_exptl_extinct_corr_t_min 1.00000
_gsas_exptl_extinct_corr_t_max 1.00000

loop_
_symmetry_equiv_pos_site_id
_symmetry_equiv_pos_as_xyz
1 +x,+y,+z
2 -y,x-y,+z
3 y-x,-x,+z
4 y-x,+y,+z
5 -y,-x,+z
6 +x,x-y,+z
-1 -x,-y,-z
-2 +y,y-x,-z
-3 x-y,+x,-z
-4 x-y,-y,-z
-5 +y,+x,-z
-6 -x,y-x,-z

loop_
_atom_site_type_symbol
_atom_site_label
_atom_site_fract_x
_atom_site_fract_y
_atom_site_fract_z
_atom_site_occupancy
_atom_site_thermal_displace_type
_atom_site_U_iso_or_equiv
_atom_site_symmetry_multiplicity
Li Li1 0.33333 0.66667 0.282 1.0 Uiso 0.02 2
Te Te2 0.0 0.0 0.0 1.0 Uiso 0.143(6) 1
C C3 0.0 0.0 0.384 1.0 Uiso 0.02 2

loop_
_atom_type_symbol
_atom_type_number_in_cell
_atom_type_scat_dispersion_real
_atom_type_scat_dispersion_imag
_atom_type_scat_Cromer_Mann_a1
_atom_type_scat_Cromer_Mann_a2
_atom_type_scat_Cromer_Mann_a3
_atom_type_scat_Cromer_Mann_a4
_atom_type_scat_Cromer_Mann_b1
_atom_type_scat_Cromer_Mann_b2
_atom_type_scat_Cromer_Mann_b3
_atom_type_scat_Cromer_Mann_b4
_atom_type_scat_Cromer_Mann_c
_atom_type_scat_source
Li 2.0 0.000 0.000 1.12820 3.95460 0.75080 1.05240 0.61750 85.3905 0.46530 168.261 0.03770 International_Tables_Vol_C
Te 1.0 0.000 0.000 19.9644 4.81742 19.0138 0.42088 6.14487 28.5284 2.52390 70.8403 4.35200 International_Tables_Vol_C
C 2.0 0.000 0.000 2.31000 20.8439 1.02000 10.2075 1.58860 0.56870 0.86500 51.6512 0.21560 International_Tables_Vol_C

loop_
_diffrn_radiation_wavelength
_diffrn_radiation_wavelength_wt
_diffrn_radiation_type
_diffrn_radiation_wavelength_id
1.540629 1.000 K\a~1~ 1
1.544451 0.000 K\a~2~ 2

loop_
_geom_angle_atom_site_label_1
_geom_angle_atom_site_label_2
_geom_angle_atom_site_label_3
_geom_angle
_geom_angle_site_symmetry_1
_geom_angle_site_symmetry_3
_geom_angle_publ_flag
C3 Te2 C3 180.0 1_555 -1_555 n
Te2 C3 C3 180.0 1_555 -1_556 n

loop_
_geom_bond_atom_site_label_1
_geom_bond_atom_site_label_2
_geom_bond_distance
_geom_bond_site_symmetry_2
_geom_bond_publ_flag
Te2 C3 2.7710(6) 1_554 n
Te2 C3 1.7274(4) 1_555 n
Te2 C3 1.7274(4) -1_555 n
Te2 C3 2.7710(6) -1_556 n
C3 Te2 1.7274(4) 1_555 n
C3 Te2 2.7710(6) 1_556 n
C3 C3 1.04362(23) -1_556 n
